data_4002861
loop_
_publ_author_name
'Yu, Muxin'
'Chen, Lian'
'Jiang, Feilong'
'Zhou, Kang'
'Liu, Caiping'
'Sun, Cai'
'Li, Xingjun'
'Yang, Yan'
'Hong, Maochun'

_publ_section_title
;
 Cation-Induced Strategy toward an Hourglass-Shaped Cu6I7-- Cluster and
 Its Color-Tunable Luminescence
;
_journal_issue 19
_journal_name_full 'Chemistry of Materials'
_journal_page_first 8093
_journal_paper_doi 10.1021/acs.chemmater.7b01790
_journal_volume 29
_journal_year 2017
_chemical_formula_sum 'C30 H30 Cu6 I7 Li N12 O8 P2'
_chemical_formula_weight 2025.08
_space_group_crystal_system trigonal
_space_group_IT_number 167
_space_group_name_Hall '-R 3 2"c'
_space_group_name_H-M_alt 'R -3 c :H'
_symmetry_space_group_name_Hall '-R 3 2"c'
_symmetry_space_group_name_H-M 'R -3 c :H'
_atom_sites_solution_hydrogens geom
_audit_creation_method SHELXL-2016/4
_cell_angle_alpha 90
_cell_angle_beta 90
_cell_angle_gamma 120
_cell_formula_units_Z 6
_cell_length_a 14.4114(5)
_cell_length_b 14.4114(5)
_cell_length_c 46.858(2)
_cell_measurement_reflns_used 3282
_cell_measurement_temperature 100(2)
_cell_measurement_theta_max 75.9490
_cell_measurement_theta_min 5.1740
_cell_volume 8428.0(5)
_computing_structure_refinement 'SHELXL-2016/4 (Sheldrick, 2016)'
_diffrn_ambient_temperature 100(2)
_diffrn_detector_area_resol_mean 10.5594
_diffrn_measured_fraction_theta_full 0.999
_diffrn_measured_fraction_theta_max 0.984
_diffrn_measurement_device_type 'SuperNova, Dual, Cu at zero, Atlas'
_diffrn_measurement_method '\w scans'
_diffrn_radiation_type CuK\a
_diffrn_radiation_wavelength 1.54184
_diffrn_reflns_av_R_equivalents 0.0586
_diffrn_reflns_av_unetI/netI 0.0410
_diffrn_reflns_Laue_measured_fraction_full 0.999
_diffrn_reflns_Laue_measured_fraction_max 0.984
_diffrn_reflns_limit_h_max 12
_diffrn_reflns_limit_h_min -18
_diffrn_reflns_limit_k_max 16
_diffrn_reflns_limit_k_min -18
_diffrn_reflns_limit_l_max 58
_diffrn_reflns_limit_l_min -51
_diffrn_reflns_number 8155
_diffrn_reflns_point_group_measured_fraction_full 0.999
_diffrn_reflns_point_group_measured_fraction_max 0.984
_diffrn_reflns_theta_full 67.684
_diffrn_reflns_theta_max 76.564
_diffrn_reflns_theta_min 4.013
_diffrn_source 'sealed X-ray tube'
_exptl_absorpt_coefficient_mu 33.653
_exptl_absorpt_correction_T_max 1.00000
_exptl_absorpt_correction_T_min 0.28649
_exptl_absorpt_correction_type multi-scan
_exptl_crystal_colour colorless
_exptl_crystal_density_diffrn 2.394
_exptl_crystal_description block
_exptl_crystal_F_000 5616
_exptl_crystal_size_max 0.2
_exptl_crystal_size_mid 0.1
_exptl_crystal_size_min 0.1
_refine_diff_density_max 2.421
_refine_diff_density_min -1.037
_refine_diff_density_rms 0.226
_refine_ls_extinction_method none
_refine_ls_goodness_of_fit_ref 1.050
_refine_ls_hydrogen_treatment constr
_refine_ls_matrix_type full
_refine_ls_number_parameters 100
_refine_ls_number_reflns 1952
_refine_ls_number_restraints 0
_refine_ls_restrained_S_all 1.050
_refine_ls_R_factor_all 0.0509
_refine_ls_R_factor_gt 0.0442
_refine_ls_shift/su_max 0.002
_refine_ls_shift/su_mean 0.000
_refine_ls_structure_factor_coef Fsqd
_refine_ls_weighting_details 'w=1/[\s^2^(Fo^2^)+(0.0756P)^2^+84.7707P] where P=(Fo^2^+2Fc^2^)/3'
_refine_ls_weighting_scheme calc
_refine_ls_wR_factor_gt 0.1157
_refine_ls_wR_factor_ref 0.1226
_reflns_Friedel_coverage 0.000
_reflns_number_gt 1708
_reflns_number_total 1952
_reflns_threshold_expression 'I > 2\s(I)'
_cod_data_source_file cm7b01790_si_003.cif
_cod_data_source_block 1-Li
_cod_depositor_comments 'Adding full bibliography for 4002860--4002865.cif.'
_cod_original_cell_volume 8428.0(7)
_cod_database_code 4002861
_shelx_shelxl_version_number 2016/4
_shelx_space_group_comment
;
The symmetry employed for this shelxl refinement is uniquely defined
by the following loop, which should always be used as a source of
symmetry information in preference to the above space-group names.
They are only intended as comments.
;

loop_
_space_group_symop_operation_xyz
'x, y, z'
'-y, x-y, z'
'-x+y, -x, z'
'x-y, -y, -z+1/2'
'-x, -x+y, -z+1/2'
'y, x, -z+1/2'
'x+2/3, y+1/3, z+1/3'
'-y+2/3, x-y+1/3, z+1/3'
'-x+y+2/3, -x+1/3, z+1/3'
'x-y+2/3, -y+1/3, -z+5/6'
'-x+2/3, -x+y+1/3, -z+5/6'
'y+2/3, x+1/3, -z+5/6'
'x+1/3, y+2/3, z+2/3'
'-y+1/3, x-y+2/3, z+2/3'
'-x+y+1/3, -x+2/3, z+2/3'
'x-y+1/3, -y+2/3, -z+7/6'
'-x+1/3, -x+y+2/3, -z+7/6'
'y+1/3, x+2/3, -z+7/6'
'-x, -y, -z'
'y, -x+y, -z'
'x-y, x, -z'
'-x+y, y, z-1/2'
'x, x-y, z-1/2'
'-y, -x, z-1/2'
'-x+2/3, -y+1/3, -z+1/3'
'y+2/3, -x+y+1/3, -z+1/3'
'x-y+2/3, x+1/3, -z+1/3'
'-x+y+2/3, y+1/3, z-1/6'
'x+2/3, x-y+1/3, z-1/6'
'-y+2/3, -x+1/3, z-1/6'
'-x+1/3, -y+2/3, -z+2/3'
'y+1/3, -x+y+2/3, -z+2/3'
'x-y+1/3, x+2/3, -z+2/3'
'-x+y+1/3, y+2/3, z+1/6'
'x+1/3, x-y+2/3, z+1/6'
'-y+1/3, -x+2/3, z+1/6'

loop_
_atom_site_label
_atom_site_type_symbol
_atom_site_fract_x
_atom_site_fract_y
_atom_site_fract_z
_atom_site_U_iso_or_equiv
_atom_site_adp_type
_atom_site_occupancy
_atom_site_site_symmetry_order
_atom_site_calc_flag
_atom_site_refinement_flags_posn
_atom_site_refinement_flags_adp
_atom_site_refinement_flags_occupancy
I1 I 0.000000 0.000000 0.500000 0.0204(2) Uani 1 6 d S T P
I2 I -0.04844(3) 0.15592(3) 0.57325(2) 0.02317(17) Uani 1 1 d . . .
CU1 Cu 0.09745(9) 0.12765(9) 0.54916(2) 0.0285(3) Uani 1 1 d . . .
P1 P 0.333333 0.666667 0.51303(6) 0.0189(5) Uani 1 3 d S T P
C4 C 0.2781(5) 0.4564(5) 0.52119(15) 0.0198(13) Uani 1 1 d . . .
N1 N 0.2099(5) 0.2693(5) 0.53065(12) 0.0233(11) Uani 1 1 d . . .
N2 N 0.2676(5) 0.5460(4) 0.52769(12) 0.0222(11) Uani 1 1 d . . .
H2 H 0.220834 0.536922 0.541043 0.027 Uiso 1 1 calc R U .
C5 C 0.2135(5) 0.3619(5) 0.53595(13) 0.0205(12) Uani 1 1 d . . .
H5 H 0.169220 0.363483 0.550739 0.025 Uiso 1 1 calc R U .
C3 C 0.3441(6) 0.4546(6) 0.50014(17) 0.0292(15) Uani 1 1 d . . .
H3 H 0.388877 0.517404 0.489438 0.035 Uiso 1 1 calc R U .
C2 C 0.3443(7) 0.3603(6) 0.49483(19) 0.0347(17) Uani 1 1 d . . .
H2A H 0.390206 0.357664 0.480715 0.042 Uiso 1 1 calc R U .
C1 C 0.2761(7) 0.2695(6) 0.51047(18) 0.0344(17) Uani 1 1 d . . .
H1 H 0.276303 0.204866 0.506731 0.041 Uiso 1 1 calc R U .
O1 O 0.333333 0.666667 0.48167(17) 0.0257(17) Uani 1 3 d S T P
O2 O 0.5295(15) 0.6557(18) 0.4339(4) 0.169(7) Uani 1 1 d . . .
LI1 Li 0.357(17) 0.666667 0.416667 0.169(7) Uani 0.3333 2 d S T P

loop_
_atom_site_aniso_label
_atom_site_aniso_U_11
_atom_site_aniso_U_22
_atom_site_aniso_U_33
_atom_site_aniso_U_23
_atom_site_aniso_U_13
_atom_site_aniso_U_12
I1 0.0182(3) 0.0182(3) 0.0247(4) 0.000 0.000 0.00912(15)
I2 0.0203(2) 0.0212(2) 0.0277(3) -0.00236(15) -0.00217(15) 0.01015(18)
CU1 0.0280(5) 0.0212(5) 0.0389(6) 0.0045(4) 0.0048(4) 0.0142(4)
P1 0.0161(8) 0.0161(8) 0.0246(12) 0.000 0.000 0.0081(4)
C4 0.018(3) 0.016(3) 0.027(3) -0.001(2) -0.004(2) 0.010(2)
N1 0.019(3) 0.018(3) 0.031(3) 0.002(2) 0.004(2) 0.008(2)
N2 0.022(3) 0.015(3) 0.029(3) 0.000(2) 0.004(2) 0.009(2)
C5 0.015(3) 0.021(3) 0.023(3) -0.002(2) -0.003(2) 0.008(3)
C3 0.022(3) 0.025(4) 0.038(4) 0.001(3) 0.007(3) 0.009(3)
C2 0.031(4) 0.026(4) 0.048(4) 0.000(3) 0.017(3) 0.015(3)
C1 0.033(4) 0.023(4) 0.050(5) -0.001(3) 0.010(3) 0.017(3)
O1 0.026(3) 0.026(3) 0.025(4) 0.000 0.000 0.0131(13)
O2 0.144(16) 0.181(19) 0.156(14) 0.029(15) 0.002(12) 0.063(14)
LI1 0.144(16) 0.181(19) 0.156(14) 0.029(15) 0.002(12) 0.063(14)

loop_
_atom_type_symbol
_atom_type_description
_atom_type_scat_dispersion_real
_atom_type_scat_dispersion_imag
_atom_type_scat_source
C C 0.0181 0.0091 'International Tables Vol C Tables 4.2.6.8 and 6.1.1.4'
H H 0.0000 0.0000 'International Tables Vol C Tables 4.2.6.8 and 6.1.1.4'
Cu Cu -1.9646 0.5888 'International Tables Vol C Tables 4.2.6.8 and 6.1.1.4'
I I -0.3257 6.8362 'International Tables Vol C Tables 4.2.6.8 and 6.1.1.4'
P P 0.2955 0.4335 'International Tables Vol C Tables 4.2.6.8 and 6.1.1.4'
N N 0.0311 0.0180 'International Tables Vol C Tables 4.2.6.8 and 6.1.1.4'
O O 0.0492 0.0322 'International Tables Vol C Tables 4.2.6.8 and 6.1.1.4'
Li Li 0.0008 0.0003 'International Tables Vol C Tables 4.2.6.8 and 6.1.1.4'

loop_
_geom_angle_atom_site_label_1
_geom_angle_atom_site_label_2
_geom_angle_atom_site_label_3
_geom_angle
_geom_angle_site_symmetry_1
_geom_angle_site_symmetry_3
CU1 I1 CU1 180.0 . 19_556
CU1 I1 CU1 119.02(4) . 21_556
CU1 I1 CU1 60.97(4) 19_556 21_556
CU1 I1 CU1 60.98(4) . 3
CU1 I1 CU1 119.03(4) 19_556 3
CU1 I1 CU1 180.00(3) 21_556 3
CU1 I1 CU1 60.97(4) . 2
CU1 I1 CU1 119.03(4) 19_556 2
CU1 I1 CU1 119.03(4) 21_556 2
CU1 I1 CU1 60.97(4) 3 2
CU1 I1 CU1 119.03(4) . 20_556
CU1 I1 CU1 60.97(4) 19_556 20_556
CU1 I1 CU1 60.97(4) 21_556 20_556
CU1 I1 CU1 119.03(4) 3 20_556
CU1 I1 CU1 180.0 2 20_556
CU1 I2 CU1 67.64(5) 2 .
N1 CU1 I2 105.92(17) . 3
N1 CU1 I2 108.99(17) . .
I2 CU1 I2 125.97(5) 3 .
N1 CU1 I1 100.93(17) . .
I2 CU1 I1 106.16(4) 3 .
I2 CU1 I1 106.12(4) . .
N1 CU1 CU1 143.06(17) . 2
I2 CU1 CU1 109.55(4) 3 2
I2 CU1 CU1 56.15(4) . 2
I1 CU1 CU1 59.515(18) . 2
N1 CU1 CU1 140.43(17) . 3
I2 CU1 CU1 56.20(4) 3 3
I2 CU1 CU1 109.51(4) . 3
I1 CU1 CU1 59.515(18) . 3
CU1 CU1 CU1 60.0 2 3
O1 P1 N2 114.5(2) . 3_565
O1 P1 N2 114.5(2) . 2_665
N2 P1 N2 104.0(3) 3_565 2_665
O1 P1 N2 114.5(2) . .
N2 P1 N2 104.0(3) 3_565 .
N2 P1 N2 104.0(3) 2_665 .
C3 C4 C5 117.9(6) . .
C3 C4 N2 124.3(6) . .
C5 C4 N2 117.7(6) . .
C5 N1 C1 117.2(6) . .
C5 N1 CU1 122.2(5) . .
C1 N1 CU1 120.3(5) . .
C4 N2 P1 127.3(5) . .
N1 C5 C4 124.1(6) . .
C4 C3 C2 119.1(7) . .
C3 C2 C1 118.9(7) . .
N1 C1 C2 122.8(7) . .
LI1 LI1 LI1 60.00(4) 3_565 2_665

loop_
_geom_bond_atom_site_label_1
_geom_bond_atom_site_label_2
_geom_bond_distance
_geom_bond_site_symmetry_2
I1 CU1 2.8424(12) .
I1 CU1 2.8426(12) 19_556
I1 CU1 2.8426(11) 21_556
I1 CU1 2.8426(11) 3
I1 CU1 2.8426(11) 2
I1 CU1 2.8426(11) 20_556
I2 CU1 2.5903(12) 2
I2 CU1 2.5919(12) .
CU1 N1 2.059(6) .
CU1 I2 2.5904(12) 3
CU1 CU1 2.8843(19) 2
CU1 CU1 2.8843(19) 3
P1 O1 1.469(8) .
P1 N2 1.657(6) 3_565
P1 N2 1.657(6) 2_665
P1 N2 1.657(6) .
C4 C3 1.379(10) .
C4 C5 1.389(9) .
C4 N2 1.407(8) .
N1 C5 1.332(9) .
N1 C1 1.342(10) .
C3 C2 1.383(11) .
C2 C1 1.389(11) .
O2 O2 1.64(4) 10_565
LI1 LI1 0.6(4) 3_565
LI1 LI1 0.6(4) 2_665
